data_1552240
loop_
_publ_author_name
'Brown, Ronald W.'
'Zamani, Farzad'
'Gardiner, Michael G.'
'Yu, Haibo'
'Pyne, Stephen G.'
'Hyland, Christopher J. T.'

_publ_section_title
;
 Divergent Pd-catalyzed cross-coupling of allenyloxazolidinones to give
 chiral 1,3-dienes and vinyloxazolidinones
;
_journal_name_full 'Chemical Science'
_journal_paper_doi 10.1039/C9SC03215K
_journal_year 2019
_chemical_absolute_configuration ad
_chemical_formula_sum 'C15 H16 N2 O6 S'
_chemical_formula_weight 352.36
_space_group_crystal_system monoclinic
_space_group_IT_number 4
_space_group_name_Hall 'P 2yb'
_space_group_name_H-M_alt 'P 1 21 1'
_symmetry_space_group_name_Hall 'P 2yb'
_symmetry_space_group_name_H-M 'P 1 21 1'
_atom_sites_solution_hydrogens mixed
_audit_creation_method SHELXL-2014
_audit_update_record
;
2019-05-28 deposited with the CCDC.    2019-08-16 downloaded from the CCDC.
;
_cell_angle_alpha 90
_cell_angle_beta 94.952(2)
_cell_angle_gamma 90
_cell_formula_units_Z 2
_cell_length_a 6.7486(2)
_cell_length_b 10.2915(3)
_cell_length_c 11.4126(4)
_cell_measurement_reflns_used 9886
_cell_measurement_temperature 125(2)
_cell_measurement_theta_max 66.69
_cell_measurement_theta_min 3.89
_cell_volume 789.68(4)
_computing_molecular_graphics 'Olex2 (Dolomanov et al., 2009)'
_computing_publication_material 'Olex2 (Dolomanov et al., 2009)'
_computing_structure_refinement 'ShelXL (Sheldrick, 2015)'
_diffrn_ambient_temperature 125(2)
_diffrn_measured_fraction_theta_full 0.973
_diffrn_measured_fraction_theta_max 0.997
_diffrn_measurement_device_type 'Bruker APEX-II CCD'
_diffrn_measurement_method '\f and \w scans'
_diffrn_radiation_type CuK\a
_diffrn_radiation_wavelength 1.54178
_diffrn_reflns_av_R_equivalents 0.0312
_diffrn_reflns_av_unetI/netI 0.0248
_diffrn_reflns_Laue_measured_fraction_full 0.973
_diffrn_reflns_Laue_measured_fraction_max 0.997
_diffrn_reflns_limit_h_max 7
_diffrn_reflns_limit_h_min -8
_diffrn_reflns_limit_k_max 11
_diffrn_reflns_limit_k_min -12
_diffrn_reflns_limit_l_max 13
_diffrn_reflns_limit_l_min -13
_diffrn_reflns_number 13713
_diffrn_reflns_point_group_measured_fraction_full 0.968
_diffrn_reflns_point_group_measured_fraction_max 0.992
_diffrn_reflns_theta_full 67.679
_diffrn_reflns_theta_max 66.682
_diffrn_reflns_theta_min 3.888
_exptl_absorpt_coefficient_mu 2.153
_exptl_absorpt_correction_T_max 0.7528
_exptl_absorpt_correction_T_min 0.6751
_exptl_absorpt_correction_type multi-scan
_exptl_absorpt_process_details
;
SADABS-2014/5 (Bruker,2014/5) was used for absorption correction.
wR2(int) was 0.0749 before and 0.0535 after correction.
The Ratio of minimum to maximum transmission is 0.9145.
The \l/2 correction factor is Not present.
;
_exptl_crystal_colour colourless
_exptl_crystal_density_diffrn 1.482
_exptl_crystal_description prism
_exptl_crystal_F_000 368
_exptl_crystal_size_max 0.633
_exptl_crystal_size_mid 0.174
_exptl_crystal_size_min 0.072
_refine_diff_density_max 0.179
_refine_diff_density_min -0.341
_refine_diff_density_rms 0.053
_refine_ls_abs_structure_details
;
 Flack x determined using 1224 quotients [(I+)-(I-)]/[(I+)+(I-)]
 (Parsons, Flack and Wagner, Acta Cryst. B69 (2013) 249-259).
;
_refine_ls_abs_structure_Flack -0.003(10)
_refine_ls_extinction_method none
_refine_ls_goodness_of_fit_ref 1.057
_refine_ls_hydrogen_treatment mixed
_refine_ls_matrix_type full
_refine_ls_number_parameters 227
_refine_ls_number_reflns 2764
_refine_ls_number_restraints 1
_refine_ls_restrained_S_all 1.057
_refine_ls_R_factor_all 0.0294
_refine_ls_R_factor_gt 0.0281
_refine_ls_shift/su_max 0.000
_refine_ls_shift/su_mean 0.000
_refine_ls_structure_factor_coef Fsqd
_refine_ls_weighting_details 'w=1/[\s^2^(Fo^2^)+(0.0432P)^2^+0.2043P] where P=(Fo^2^+2Fc^2^)/3'
_refine_ls_weighting_scheme calc
_refine_ls_wR_factor_gt 0.0694
_refine_ls_wR_factor_ref 0.0703
_reflns_Friedel_coverage 0.875
_reflns_Friedel_fraction_full 0.962
_reflns_Friedel_fraction_max 0.987
_reflns_number_gt 2678
_reflns_number_total 2764
_reflns_threshold_expression 'I > 2\s(I)'
_cod_data_source_file c9sc03215k2.cif
_cod_data_source_block 17mg016_0m
_cod_database_code 1552240
_shelx_space_group_comment
;
The symmetry employed for this shelxl refinement is uniquely defined
by the following loop, which should always be used as a source of
symmetry information in preference to the above space-group names.
They are only intended as comments.
;
_shelxl_version_number 2014-3

loop_
_space_group_symop_operation_xyz
'x, y, z'
'-x, y+1/2, -z'

loop_
_atom_site_label
_atom_site_type_symbol
_atom_site_fract_x
_atom_site_fract_y
_atom_site_fract_z
_atom_site_U_iso_or_equiv
_atom_site_adp_type
_atom_site_occupancy
_atom_site_site_symmetry_order
_atom_site_calc_flag
_atom_site_refinement_flags_posn
_atom_site_refinement_flags_adp
S1 S 0.24441(9) 0.40242(6) 0.79719(5) 0.01590(17) Uani 1 1 d . .
O1 O 0.2089(3) 0.4923(2) 0.88827(16) 0.0237(5) Uani 1 1 d . .
O2 O 0.0959(3) 0.31325(19) 0.75245(17) 0.0222(4) Uani 1 1 d . .
O3 O 1.1196(3) 0.1627(2) 0.99809(18) 0.0276(5) Uani 1 1 d . .
O4 O 1.0289(3) 0.0159(2) 0.86872(18) 0.0280(5) Uani 1 1 d . .
O5 O 0.3010(3) 0.3339(2) 0.54263(17) 0.0237(5) Uani 1 1 d . .
O6 O 0.3529(3) 0.5436(2) 0.50081(17) 0.0254(5) Uani 1 1 d . .
N1 N 0.9990(3) 0.1152(2) 0.9236(2) 0.0200(5) Uani 1 1 d . .
N2 N 0.3027(3) 0.4945(2) 0.68534(18) 0.0154(5) Uani 1 1 d . .
C1 C 0.4637(4) 0.3141(3) 0.8398(2) 0.0164(5) Uani 1 1 d . .
C2 C 0.5918(4) 0.3575(3) 0.9336(2) 0.0187(6) Uani 1 1 d . .
H2 H 0.5605 0.4306 0.9761 0.022 Uiso 1 1 calc R U
C3 C 0.7667(4) 0.2902(3) 0.9626(2) 0.0194(6) Uani 1 1 d . .
H3 H 0.8545 0.3170 1.0252 0.023 Uiso 1 1 calc R U
C4 C 0.8079(4) 0.1829(3) 0.8968(2) 0.0160(5) Uani 1 1 d . .
C5 C 0.6814(4) 0.1375(3) 0.8042(2) 0.0214(6) Uani 1 1 d . .
H5 H 0.7137 0.0642 0.7622 0.026 Uiso 1 1 calc R U
C6 C 0.5051(4) 0.2039(3) 0.7755(3) 0.0218(6) Uani 1 1 d . .
H6 H 0.4160 0.1753 0.7142 0.026 Uiso 1 1 calc R U
C7 C 0.3161(4) 0.4450(3) 0.5731(3) 0.0191(6) Uani 1 1 d . .
C8 C 0.5962(5) 0.8037(3) 0.7751(3) 0.0314(7) Uani 1 1 d . .
H8A H 0.6197 0.8365 0.6988 0.047 Uiso 1 1 calc R U
H8B H 0.7106 0.8201 0.8291 0.047 Uiso 1 1 calc R U
H8C H 0.4824 0.8464 0.8025 0.047 Uiso 1 1 calc R U
C9 C 0.7340(4) 0.5874(3) 0.7188(3) 0.0271(7) Uani 1 1 d . .
H9A H 0.7626 0.6269 0.6459 0.041 Uiso 1 1 calc R U
H9B H 0.7012 0.4975 0.7056 0.041 Uiso 1 1 calc R U
H9C H 0.8486 0.5940 0.7745 0.041 Uiso 1 1 calc R U
C10 C 0.5579(4) 0.6573(3) 0.7672(3) 0.0216(6) Uani 1 1 d . .
H10 H 0.5457 0.6251 0.8470 0.026 Uiso 1 1 calc R U
C11 C 0.3595(4) 0.6333(3) 0.6950(2) 0.0191(6) Uani 1 1 d . .
H11 H 0.2541 0.6824 0.7291 0.023 Uiso 1 1 calc R U
C12 C 0.3609(5) 0.6674(3) 0.5629(3) 0.0259(7) Uani 1 1 d . .
H12 H 0.4870 0.7103 0.5505 0.031 Uiso 1 1 calc R U
C13 C 0.1926(5) 0.7522(3) 0.5132(3) 0.0391(9) Uani 1 1 d . .
H13 H 0.1077 0.7204 0.4513 0.047 Uiso 1 1 calc R U
C14 C 0.1605(5) 0.8671(3) 0.5527(3) 0.0287(8) Uani 1 1 d . .
C15 C 0.1374(7) 0.9861(5) 0.5916(4) 0.0530(12) Uani 1 1 d . .
H15A H 0.049(6) 0.954(4) 0.643(3) 0.032(10) Uiso 1 1 d . .
H15B H 0.193(14) 1.071(9) 0.563(8) 0.19(4) Uiso 1 1 d . .

loop_
_atom_site_aniso_label
_atom_site_aniso_U_11
_atom_site_aniso_U_22
_atom_site_aniso_U_33
_atom_site_aniso_U_23
_atom_site_aniso_U_13
_atom_site_aniso_U_12
S1 0.0135(3) 0.0178(3) 0.0168(3) 0.0026(2) 0.0034(2) 0.0004(2)
O1 0.0231(11) 0.0280(11) 0.0208(10) -0.0016(9) 0.0066(8) 0.0069(9)
O2 0.0148(9) 0.0240(11) 0.0275(11) 0.0064(8) 0.0005(8) -0.0047(8)
O3 0.0193(11) 0.0352(12) 0.0265(11) 0.0050(9) -0.0076(9) -0.0029(9)
O4 0.0295(12) 0.0259(12) 0.0282(11) 0.0030(9) 0.0008(9) 0.0092(9)
O5 0.0236(11) 0.0252(12) 0.0222(11) -0.0053(9) 0.0005(8) 0.0060(8)
O6 0.0256(11) 0.0330(12) 0.0177(10) 0.0064(8) 0.0019(8) -0.0019(9)
N1 0.0203(13) 0.0206(13) 0.0191(12) 0.0080(10) 0.0018(10) 0.0003(10)
N2 0.0161(11) 0.0139(11) 0.0162(11) 0.0002(9) 0.0016(9) -0.0010(9)
C1 0.0165(13) 0.0164(13) 0.0164(13) 0.0048(10) 0.0011(10) -0.0010(10)
C2 0.0236(15) 0.0162(13) 0.0163(13) -0.0016(10) 0.0019(11) -0.0001(10)
C3 0.0212(15) 0.0213(15) 0.0148(13) 0.0024(11) -0.0043(11) -0.0047(11)
C4 0.0160(13) 0.0150(13) 0.0171(13) 0.0066(10) 0.0010(10) -0.0019(10)
C5 0.0260(16) 0.0153(14) 0.0221(15) -0.0012(11) -0.0018(12) 0.0009(11)
C6 0.0215(15) 0.0182(15) 0.0245(15) -0.0027(11) -0.0055(12) -0.0020(11)
C7 0.0103(13) 0.0278(16) 0.0189(13) 0.0010(11) 0.0005(10) 0.0022(10)
C8 0.0373(18) 0.0261(17) 0.0288(16) 0.0028(13) -0.0085(14) -0.0113(14)
C9 0.0181(15) 0.0345(18) 0.0279(16) 0.0042(13) -0.0031(12) -0.0027(12)
C10 0.0223(15) 0.0221(15) 0.0195(14) 0.0036(12) -0.0048(11) -0.0050(11)
C11 0.0196(14) 0.0146(13) 0.0227(14) 0.0023(11) -0.0006(11) -0.0012(10)
C12 0.0249(16) 0.0242(16) 0.0270(16) 0.0098(13) -0.0073(12) -0.0085(12)
C13 0.044(2) 0.0241(18) 0.044(2) 0.0112(15) -0.0277(17) -0.0096(15)
C14 0.0199(15) 0.044(2) 0.0211(14) 0.0052(13) -0.0045(12) 0.0018(12)
C15 0.043(2) 0.076(3) 0.037(2) -0.017(2) -0.0126(19) 0.027(2)

loop_
_atom_type_symbol
_atom_type_description
_atom_type_scat_dispersion_real
_atom_type_scat_dispersion_imag
_atom_type_scat_source
C C 0.0181 0.0091 'International Tables Vol C Tables 4.2.6.8 and 6.1.1.4'
H H 0.0000 0.0000 'International Tables Vol C Tables 4.2.6.8 and 6.1.1.4'
N N 0.0311 0.0180 'International Tables Vol C Tables 4.2.6.8 and 6.1.1.4'
O O 0.0492 0.0322 'International Tables Vol C Tables 4.2.6.8 and 6.1.1.4'
S S 0.3331 0.5567 'International Tables Vol C Tables 4.2.6.8 and 6.1.1.4'

loop_
_geom_angle_atom_site_label_1
_geom_angle_atom_site_label_2
_geom_angle_atom_site_label_3
_geom_angle
O2 S1 O1 121.53(13)
O2 S1 N2 107.35(11)
O1 S1 N2 104.78(12)
O2 S1 C1 108.31(13)
O1 S1 C1 108.76(12)
N2 S1 C1 104.86(12)
C7 O6 C12 111.3(2)
O4 N1 O3 123.9(2)
O4 N1 C4 117.9(2)
O3 N1 C4 118.2(2)
C7 N2 C11 112.7(2)
C7 N2 S1 122.50(19)
C11 N2 S1 124.68(18)
C2 C1 C6 121.9(3)
C2 C1 S1 119.8(2)
C6 C1 S1 118.3(2)
C3 C2 C1 119.0(3)
C3 C2 H2 120.5
C1 C2 H2 120.5
C4 C3 C2 118.6(2)
C4 C3 H3 120.7
C2 C3 H3 120.7
C3 C4 C5 123.2(3)
C3 C4 N1 118.7(2)
C5 C4 N1 118.1(2)
C4 C5 C6 118.4(3)
C4 C5 H5 120.8
C6 C5 H5 120.8
C5 C6 C1 118.9(3)
C5 C6 H6 120.5
C1 C6 H6 120.5
O5 C7 O6 123.9(3)
O5 C7 N2 127.4(3)
O6 C7 N2 108.7(2)
C10 C8 H8A 109.5
C10 C8 H8B 109.5
H8A C8 H8B 109.5
C10 C8 H8C 109.5
H8A C8 H8C 109.5
H8B C8 H8C 109.5
C10 C9 H9A 109.5
C10 C9 H9B 109.5
H9A C9 H9B 109.5
C10 C9 H9C 109.5
H9A C9 H9C 109.5
H9B C9 H9C 109.5
C11 C10 C8 109.1(2)
C11 C10 C9 113.6(2)
C8 C10 C9 110.5(3)
C11 C10 H10 107.8
C8 C10 H10 107.8
C9 C10 H10 107.8
N2 C11 C10 113.9(2)
N2 C11 C12 99.7(2)
C10 C11 C12 114.1(2)
N2 C11 H11 109.6
C10 C11 H11 109.6
C12 C11 H11 109.6
O6 C12 C13 109.2(2)
O6 C12 C11 105.8(2)
C13 C12 C11 115.4(3)
O6 C12 H12 108.7
C13 C12 H12 108.7
C11 C12 H12 108.7
C14 C13 C12 123.0(3)
C14 C13 H13 118.5
C12 C13 H13 118.5
C13 C14 C15 176.9(4)
C14 C15 H15A 89(2)
C14 C15 H15B 129(6)
H15A C15 H15B 142(6)

loop_
_geom_bond_atom_site_label_1
_geom_bond_atom_site_label_2
_geom_bond_distance
S1 O2 1.421(2)
S1 O1 1.427(2)
S1 N2 1.664(2)
S1 C1 1.769(3)
O3 N1 1.226(3)
O4 N1 1.225(3)
O5 C7 1.198(4)
O6 C7 1.344(4)
O6 C12 1.456(4)
N1 C4 1.474(3)
N2 C7 1.389(4)
N2 C11 1.481(4)
C1 C2 1.390(4)
C1 C6 1.392(4)
C2 C3 1.383(4)
C2 H2 0.9300
C3 C4 1.377(4)
C3 H3 0.9300
C4 C5 1.382(4)
C5 C6 1.387(4)
C5 H5 0.9300
C6 H6 0.9300
C8 C10 1.530(4)
C8 H8A 0.9600
C8 H8B 0.9600
C8 H8C 0.9600
C9 C10 1.533(4)
C9 H9A 0.9600
C9 H9B 0.9600
C9 H9C 0.9600
C10 C11 1.530(4)
C10 H10 0.9800
C11 C12 1.550(4)
C11 H11 0.9800
C12 C13 1.504(4)
C12 H12 0.9800
C13 C14 1.291(5)
C13 H13 0.9300
C14 C15 1.316(6)
C15 H15A 0.93(4)
C15 H15B 1.01(10)
